data_7711908
loop_
_publ_author_name
'Ludwig, Stephan'
'Hamann, Friederike M.'
'Helmdach, Kai'
'Villinger, Alexander'
'Seidel, Wolfram W.'

_publ_section_title
;
 Tuning the potential of redox-active diphosphine ligands based on the
 alkyne complexes
 [Tp*W(CO)L{&#x3b7;<sup>2</sup>-C<sub>2</sub>(PPh<sub>2</sub>)<sub>2</sub>}].
;
_journal_issue 2
_journal_name_full 'Dalton transactions (Cambridge, England : 2003)'
_journal_page_first 326
_journal_page_last 337
_journal_paper_doi 10.1039/d2dt02794a
_journal_volume 52
_journal_year 2023
_chemical_formula_moiety 'C47 H51 B N7 O P2 W +, C F3 O3 S -'
_chemical_formula_sum 'C48 H51 B F3 N7 O4 P2 S W'
_chemical_formula_weight 1135.61
_chemical_name_systematic
Acetonitril-\h2-{bis(diphenylphosphanyl)ethyne}-carbonyl-hydrido{tris(3,4,5-trimethylpyrazolyl)borato}-tungsten(II)-trifuoromethanesulfonate
_chemical_properties_physical Air-sensitive
_space_group_crystal_system monoclinic
_space_group_IT_number 14
_space_group_name_Hall '-P 2yn'
_space_group_name_H-M_alt 'P 1 21/n 1'
_atom_sites_solution_hydrogens geom
_audit_creation_method SHELXL-2014/7
_audit_update_record
;
2022-11-02 deposited with the CCDC.	2022-12-12 downloaded from the CCDC.
;
_cell_angle_alpha 90
_cell_angle_beta 92.342(2)
_cell_angle_gamma 90
_cell_formula_units_Z 4
_cell_length_a 12.9737(6)
_cell_length_b 20.0730(8)
_cell_length_c 18.6793(9)
_cell_measurement_reflns_used 9351
_cell_measurement_temperature 123(2)
_cell_measurement_theta_max 29.74
_cell_measurement_theta_min 2.20
_cell_volume 4860.4(4)
_computing_cell_refinement 'Bruker Apex V7.51A'
_computing_data_collection 'Bruker Apex V7.51A'
_computing_data_reduction 'Bruker SAINT'
_computing_molecular_graphics 'ORTEP-3v2.01 (Farrugia, 2012)'
_computing_publication_material 'SHELXL-2014/7 (Sheldrick, 2015)'
_computing_structure_refinement 'SHELXL-2014/7 (Sheldrick, 2015)'
_computing_structure_solution 'Bruker SHELXTL'
_diffrn_ambient_temperature 123(2)
_diffrn_detector_area_resol_mean 10.4167
_diffrn_measured_fraction_theta_full 0.999
_diffrn_measured_fraction_theta_max 1.000
_diffrn_measurement_device_type 'Bruker D8 QUEST diffractometer'
_diffrn_measurement_method 'phi and omega scans'
_diffrn_radiation_type MoK\a
_diffrn_radiation_wavelength 0.71073
_diffrn_reflns_av_R_equivalents 0.0840
_diffrn_reflns_av_unetI/netI 0.0472
_diffrn_reflns_Laue_measured_fraction_full 0.999
_diffrn_reflns_Laue_measured_fraction_max 1.000
_diffrn_reflns_limit_h_max 16
_diffrn_reflns_limit_h_min -18
_diffrn_reflns_limit_k_max 28
_diffrn_reflns_limit_k_min -28
_diffrn_reflns_limit_l_max 26
_diffrn_reflns_limit_l_min -26
_diffrn_reflns_number 146718
_diffrn_reflns_point_group_measured_fraction_full 0.999
_diffrn_reflns_point_group_measured_fraction_max 1.000
_diffrn_reflns_theta_full 25.242
_diffrn_reflns_theta_max 30.000
_diffrn_reflns_theta_min 2.182
_diffrn_source 'microfocus sealed tube'
_exptl_absorpt_coefficient_mu 2.548
_exptl_absorpt_correction_T_max 0.7465
_exptl_absorpt_correction_T_min 0.6599
_exptl_absorpt_correction_type multi-scan
_exptl_absorpt_process_details '(SADABS-2016/2; Sheldrick, 2015)'
_exptl_crystal_colour green
_exptl_crystal_density_diffrn 1.552
_exptl_crystal_description block
_exptl_crystal_F_000 2288
_exptl_crystal_recrystallization_method 'Re-crystallisation from solvent: dichloromethane'
_exptl_crystal_size_max 0.160
_exptl_crystal_size_mid 0.100
_exptl_crystal_size_min 0.070
_refine_diff_density_max 1.153
_refine_diff_density_min -1.387
_refine_diff_density_rms 0.120
_refine_ls_extinction_method none
_refine_ls_goodness_of_fit_ref 1.057
_refine_ls_hydrogen_treatment constr
_refine_ls_matrix_type full
_refine_ls_number_parameters 668
_refine_ls_number_reflns 14187
_refine_ls_number_restraints 294
_refine_ls_restrained_S_all 1.075
_refine_ls_R_factor_all 0.0581
_refine_ls_R_factor_gt 0.0355
_refine_ls_shift/su_max 0.002
_refine_ls_shift/su_mean 0.000
_refine_ls_structure_factor_coef Fsqd
_refine_ls_weighting_details 'w=1/[\s^2^(Fo^2^)+(0.0166P)^2^+8.1770P] where P=(Fo^2^+2Fc^2^)/3'
_refine_ls_weighting_scheme calc
_refine_ls_wR_factor_gt 0.0568
_refine_ls_wR_factor_ref 0.0620
_reflns_Friedel_coverage 0.000
_reflns_number_gt 11090
_reflns_number_total 14187
_reflns_threshold_expression 'I > 2\s(I)'
_cod_data_source_file d2dt02794a2.cif
_cod_data_source_block kh_sl419
_cod_depositor_comments 'Adding full bibliography for 7711895--7711909.cif.'
_cod_original_sg_symbol_H-M 'P 21/n'
_cod_database_code 7711908
_shelx_shelxl_version_number 2014/7
_shelx_space_group_comment
;
The symmetry employed for this shelxl refinement is uniquely defined
by the following loop, which should always be used as a source of
symmetry information in preference to the above space-group names.
They are only intended as comments.
;
_shelx_estimated_absorpt_t_min 0.686
_shelx_estimated_absorpt_t_max 0.842

loop_
_space_group_symop_operation_xyz
'x, y, z'
'-x+1/2, y+1/2, -z+1/2'
'-x, -y, -z'
'x-1/2, -y-1/2, z-1/2'

loop_
_atom_site_label
_atom_site_type_symbol
_atom_site_fract_x
_atom_site_fract_y
_atom_site_fract_z
_atom_site_U_iso_or_equiv
_atom_site_adp_type
_atom_site_occupancy
_atom_site_site_symmetry_order
_atom_site_calc_flag
_atom_site_refinement_flags_posn
_atom_site_refinement_flags_adp
_atom_site_refinement_flags_occupancy
_atom_site_disorder_assembly
_atom_site_disorder_group
W1 W 0.29436(2) 0.34300(2) 0.35018(2) 0.01126(3) Uani 1 1 d . . . . .
P1 P 0.23313(6) 0.19021(3) 0.24557(4) 0.01549(15) Uani 1 1 d . . . . .
P2 P 0.04633(6) 0.26171(4) 0.39223(4) 0.01848(15) Uani 1 1 d . . . . .
N1 N 0.21262(18) 0.41267(11) 0.28349(13) 0.0169(5) Uani 1 1 d . . . . .
N2 N 0.40142(17) 0.33791(11) 0.25970(12) 0.0142(4) Uani 1 1 d . . . . .
N3 N 0.50598(17) 0.33668(11) 0.27473(12) 0.0158(5) Uani 1 1 d . . . . .
N4 N 0.41019(17) 0.29407(11) 0.41819(12) 0.0139(5) Uani 1 1 d . . . . .
N5 N 0.51244(17) 0.30113(11) 0.40324(12) 0.0146(5) Uani 1 1 d . . . . .
N6 N 0.39448(18) 0.42891(11) 0.37621(12) 0.0149(5) Uani 1 1 d . . . . .
N7 N 0.49909(17) 0.42180(11) 0.37130(12) 0.0147(5) Uani 1 1 d . . . . .
O1 O 0.19144(17) 0.38374(11) 0.49215(11) 0.0253(5) Uani 1 1 d . . . . .
B1 B 0.5469(2) 0.35429(15) 0.34962(17) 0.0163(6) Uani 1 1 d . . . . .
H1 H 0.6239 0.3575 0.3508 0.020 Uiso 1 1 calc R U . . .
C1 C 0.2328(2) 0.25758(13) 0.30858(14) 0.0141(5) Uani 1 1 d . . . . .
C2 C 0.1671(2) 0.28250(13) 0.35407(14) 0.0152(5) Uani 1 1 d . . . . .
C3 C 0.2250(2) 0.36937(14) 0.43807(16) 0.0169(6) Uani 1 1 d . . . . .
C4 C 0.3705(2) 0.17054(13) 0.23945(16) 0.0184(6) Uani 1 1 d . . . . .
C5 C 0.4050(2) 0.15385(16) 0.17209(17) 0.0253(6) Uani 1 1 d . . . . .
H5 H 0.3585 0.1556 0.1315 0.030 Uiso 1 1 calc R U . . .
C6 C 0.5067(3) 0.13470(17) 0.1637(2) 0.0329(8) Uani 1 1 d . . . . .
H6 H 0.5291 0.1226 0.1177 0.040 Uiso 1 1 calc R U . . .
C7 C 0.5751(3) 0.13331(17) 0.2223(2) 0.0337(8) Uani 1 1 d . . . . .
H7 H 0.6445 0.1199 0.2166 0.040 Uiso 1 1 calc R U . . .
C8 C 0.5432(2) 0.15123(16) 0.2888(2) 0.0319(8) Uani 1 1 d . . . . .
H8 H 0.5909 0.1511 0.3288 0.038 Uiso 1 1 calc R U . . .
C9 C 0.4413(2) 0.16945(14) 0.29783(17) 0.0245(7) Uani 1 1 d . . . . .
H9 H 0.4196 0.1813 0.3441 0.029 Uiso 1 1 calc R U . . .
C10 C 0.1830(2) 0.12090(13) 0.29845(15) 0.0176(6) Uani 1 1 d . . . . .
C11 C 0.1188(2) 0.07578(15) 0.26209(17) 0.0225(6) Uani 1 1 d . . . . .
H11 H 0.1039 0.0814 0.2122 0.027 Uiso 1 1 calc R U . . .
C12 C 0.0762(3) 0.02228(16) 0.29802(19) 0.0316(8) Uani 1 1 d . . . . .
H12 H 0.0345 -0.0093 0.2724 0.038 Uiso 1 1 calc R U . . .
C13 C 0.0948(3) 0.01531(17) 0.3709(2) 0.0358(8) Uani 1 1 d . . . . .
H13 H 0.0647 -0.0207 0.3956 0.043 Uiso 1 1 calc R U . . .
C14 C 0.1570(3) 0.06051(16) 0.40799(18) 0.0330(8) Uani 1 1 d . . . . .
H14 H 0.1691 0.0559 0.4582 0.040 Uiso 1 1 calc R U . . .
C15 C 0.2019(3) 0.11274(15) 0.37172(16) 0.0259(7) Uani 1 1 d . . . . .
H15 H 0.2459 0.1431 0.3972 0.031 Uiso 1 1 calc R U . . .
C16 C -0.0155(2) 0.34368(16) 0.39621(16) 0.0219(6) Uani 1 1 d . . . . .
C17 C -0.0366(2) 0.36667(18) 0.46474(19) 0.0303(8) Uani 1 1 d . . . . .
H17 H -0.0252 0.3383 0.5050 0.036 Uiso 1 1 calc R U . . .
C18 C -0.0740(3) 0.4303(2) 0.4741(2) 0.0379(9) Uani 1 1 d . . . . .
H18 H -0.0866 0.4459 0.5210 0.045 Uiso 1 1 calc R U . . .
C19 C -0.0930(2) 0.47108(18) 0.4164(2) 0.0398(10) Uani 1 1 d . . . . .
H19 H -0.1171 0.5152 0.4235 0.048 Uiso 1 1 calc R U . . .
C20 C -0.0771(3) 0.44823(17) 0.3472(2) 0.0372(9) Uani 1 1 d . . . . .
H20 H -0.0928 0.4760 0.3070 0.045 Uiso 1 1 calc R U . . .
C21 C -0.0383(3) 0.38486(16) 0.33753(19) 0.0288(7) Uani 1 1 d . . . . .
H21 H -0.0271 0.3692 0.2905 0.035 Uiso 1 1 calc R U . . .
C22 C -0.0241(2) 0.22116(14) 0.31746(16) 0.0187(6) Uani 1 1 d . . . . .
C23 C -0.0197(2) 0.24086(15) 0.24633(16) 0.0201(6) Uani 1 1 d . . . . .
H23 H 0.0238 0.2768 0.2341 0.024 Uiso 1 1 calc R U . . .
C24 C -0.0780(2) 0.20855(16) 0.19318(18) 0.0275(7) Uani 1 1 d . . . . .
H24 H -0.0752 0.2226 0.1447 0.033 Uiso 1 1 calc R U . . .
C25 C -0.1403(3) 0.15573(19) 0.2110(2) 0.0351(8) Uani 1 1 d . . . . .
H25 H -0.1800 0.1334 0.1745 0.042 Uiso 1 1 calc R U . . .
C26 C -0.1455(3) 0.13499(17) 0.2814(2) 0.0345(8) Uani 1 1 d . . . . .
H26 H -0.1888 0.0988 0.2933 0.041 Uiso 1 1 calc R U . . .
C27 C -0.0869(2) 0.16756(15) 0.33467(18) 0.0263(7) Uani 1 1 d . . . . .
H27 H -0.0896 0.1532 0.3830 0.032 Uiso 1 1 calc R U . . .
C28 C 0.1687(2) 0.44785(14) 0.24647(17) 0.0222(6) Uani 1 1 d . . . . .
C29 C 0.1096(3) 0.49174(18) 0.1985(2) 0.0375(9) Uani 1 1 d . . . . .
H29A H 0.0500 0.4676 0.1777 0.056 Uiso 1 1 calc R U . . .
H29B H 0.1532 0.5069 0.1601 0.056 Uiso 1 1 calc R U . . .
H29C H 0.0858 0.5303 0.2253 0.056 Uiso 1 1 calc R U . . .
C30 C 0.3895(2) 0.33203(13) 0.18791(15) 0.0175(6) Uani 1 1 d . . . . .
C31 C 0.4851(2) 0.32670(14) 0.15713(16) 0.0223(6) Uani 1 1 d . . . . .
C32 C 0.5578(2) 0.32944(14) 0.21387(16) 0.0210(6) Uani 1 1 d . . . . .
C33 C 0.2871(2) 0.33239(15) 0.14778(16) 0.0249(7) Uani 1 1 d . . . . .
H33A H 0.2319 0.3265 0.1815 0.037 Uiso 1 1 calc R U . . .
H33B H 0.2846 0.2959 0.1128 0.037 Uiso 1 1 calc R U . . .
H33C H 0.2777 0.3750 0.1227 0.037 Uiso 1 1 calc R U . . .
C34 C 0.5060(3) 0.3188(2) 0.07907(18) 0.0389(9) Uani 1 1 d . . . . .
H34A H 0.5259 0.2726 0.0697 0.058 Uiso 1 1 calc R U . . .
H34B H 0.5621 0.3487 0.0665 0.058 Uiso 1 1 calc R U . . .
H34C H 0.4436 0.3298 0.0501 0.058 Uiso 1 1 calc R U . . .
C35 C 0.6725(3) 0.32289(19) 0.2139(2) 0.0342(8) Uani 1 1 d . . . . .
H35A H 0.7045 0.3629 0.2351 0.051 Uiso 1 1 calc R U . . .
H35B H 0.6942 0.3177 0.1646 0.051 Uiso 1 1 calc R U . . .
H35C H 0.6941 0.2838 0.2421 0.051 Uiso 1 1 calc R U . . .
C36 C 0.4061(2) 0.25181(13) 0.47482(15) 0.0164(6) Uani 1 1 d . . . . .
C37 C 0.5059(2) 0.23112(14) 0.49509(15) 0.0195(6) Uani 1 1 d . . . . .
C38 C 0.5709(2) 0.26364(14) 0.44951(15) 0.0188(6) Uani 1 1 d . . . . .
C39 C 0.3085(2) 0.23346(15) 0.50951(16) 0.0216(6) Uani 1 1 d . . . . .
H39A H 0.2939 0.2662 0.5467 0.032 Uiso 1 1 calc R U . . .
H39B H 0.3158 0.1892 0.5312 0.032 Uiso 1 1 calc R U . . .
H39C H 0.2515 0.2330 0.4734 0.032 Uiso 1 1 calc R U . . .
C40 C 0.5385(3) 0.18420(17) 0.55436(18) 0.0303(8) Uani 1 1 d . . . . .
H40A H 0.5863 0.1511 0.5362 0.045 Uiso 1 1 calc R U . . .
H40B H 0.4776 0.1616 0.5721 0.045 Uiso 1 1 calc R U . . .
H40C H 0.5728 0.2093 0.5935 0.045 Uiso 1 1 calc R U . . .
C41 C 0.6867(2) 0.26120(17) 0.44840(19) 0.0301(8) Uani 1 1 d . . . . .
H41A H 0.7077 0.2549 0.3990 0.045 Uiso 1 1 calc R U . . .
H41B H 0.7124 0.2240 0.4781 0.045 Uiso 1 1 calc R U . . .
H41C H 0.7155 0.3031 0.4673 0.045 Uiso 1 1 calc R U . . .
C42 C 0.3777(2) 0.49157(13) 0.40033(15) 0.0170(6) Uani 1 1 d . . . . .
C43 C 0.4715(2) 0.52447(14) 0.41091(15) 0.0185(6) Uani 1 1 d . . . . .
C44 C 0.5462(2) 0.47944(14) 0.39162(15) 0.0187(6) Uani 1 1 d . . . . .
C45 C 0.2738(2) 0.52038(15) 0.40937(18) 0.0261(7) Uani 1 1 d . . . . .
H45A H 0.2213 0.4862 0.3993 0.039 Uiso 1 1 calc R U . . .
H45B H 0.2630 0.5577 0.3761 0.039 Uiso 1 1 calc R U . . .
H45C H 0.2685 0.5363 0.4587 0.039 Uiso 1 1 calc R U . . .
C46 C 0.4855(3) 0.59441(15) 0.43791(17) 0.0286(7) Uani 1 1 d . . . . .
H46A H 0.5592 0.6036 0.4462 0.043 Uiso 1 1 calc R U . . .
H46B H 0.4501 0.5996 0.4829 0.043 Uiso 1 1 calc R U . . .
H46C H 0.4563 0.6257 0.4023 0.043 Uiso 1 1 calc R U . . .
C47 C 0.6600(2) 0.48798(16) 0.3900(2) 0.0309(8) Uani 1 1 d . . . . .
H47A H 0.6943 0.4506 0.4150 0.046 Uiso 1 1 calc R U . . .
H47B H 0.6800 0.5298 0.4139 0.046 Uiso 1 1 calc R U . . .
H47C H 0.6808 0.4891 0.3402 0.046 Uiso 1 1 calc R U . . .
S1A S 0.69213(11) -0.03590(10) 0.37270(10) 0.0320(5) Uani 0.907(14) 1 d D . P A 1
O2A O 0.6072(3) -0.08146(17) 0.3599(3) 0.0557(13) Uani 0.907(14) 1 d D . P A 1
O3A O 0.7801(4) -0.0652(4) 0.4077(3) 0.0771(18) Uani 0.907(14) 1 d D . P A 1
O4A O 0.7070(4) 0.0049(2) 0.3117(2) 0.0575(13) Uani 0.907(14) 1 d D . P A 1
C48A C 0.6425(9) 0.0165(5) 0.4419(5) 0.0571(16) Uani 0.622(13) 1 d D U P A 1
F1A F 0.6230(6) -0.0170(5) 0.4995(3) 0.0712(17) Uani 0.622(13) 1 d D U P A 1
F2A F 0.7149(5) 0.0632(4) 0.4605(5) 0.0770(17) Uani 0.622(13) 1 d D U P A 1
F3A F 0.5517(7) 0.0458(7) 0.4243(6) 0.069(2) Uani 0.622(13) 1 d D U P A 1
S1B S 0.7006(19) -0.0217(14) 0.3878(18) 0.065(2) Uiso 0.093(14) 1 d D U P A 2
O2B O 0.805(2) -0.039(2) 0.410(3) 0.059(5) Uiso 0.093(14) 1 d D U P A 2
O3B O 0.694(3) 0.022(2) 0.328(2) 0.060(4) Uiso 0.093(14) 1 d D U P A 2
O4B O 0.631(3) -0.0756(18) 0.393(3) 0.062(4) Uiso 0.093(14) 1 d D U P A 2
C48B C 0.6557(13) 0.0315(7) 0.4352(8) 0.0603(19) Uani 0.378(13) 1 d D U P A 2
F1B F 0.7088(8) 0.0873(6) 0.4341(6) 0.063(2) Uani 0.378(13) 1 d D U P A 2
F2B F 0.5600(12) 0.0531(11) 0.4122(10) 0.065(2) Uani 0.378(13) 1 d D U P A 2
F3B F 0.6560(10) 0.0136(7) 0.5043(5) 0.067(2) Uani 0.378(13) 1 d D U P A 2

loop_
_atom_site_aniso_label
_atom_site_aniso_U_11
_atom_site_aniso_U_22
_atom_site_aniso_U_33
_atom_site_aniso_U_23
_atom_site_aniso_U_13
_atom_site_aniso_U_12
W1 0.01080(5) 0.01246(5) 0.01040(5) -0.00200(5) -0.00109(3) -0.00091(5)
P1 0.0162(4) 0.0162(3) 0.0139(3) -0.0032(3) -0.0020(3) -0.0016(3)
P2 0.0176(4) 0.0245(4) 0.0135(4) 0.0001(3) 0.0026(3) -0.0050(3)
N1 0.0143(12) 0.0182(12) 0.0180(12) -0.0017(10) -0.0007(10) -0.0003(9)
N2 0.0154(11) 0.0138(11) 0.0133(11) -0.0026(9) -0.0012(9) -0.0019(9)
N3 0.0132(11) 0.0166(11) 0.0178(11) 0.0004(9) 0.0024(9) 0.0011(9)
N4 0.0129(11) 0.0166(11) 0.0123(11) -0.0010(9) 0.0003(9) -0.0020(9)
N5 0.0123(11) 0.0152(11) 0.0160(12) -0.0012(9) -0.0016(9) 0.0014(9)
N6 0.0142(12) 0.0154(11) 0.0150(12) -0.0033(9) -0.0007(9) 0.0005(9)
N7 0.0123(11) 0.0155(11) 0.0159(12) 0.0003(9) -0.0025(9) -0.0032(9)
O1 0.0240(12) 0.0320(12) 0.0202(11) -0.0088(9) 0.0057(9) -0.0042(9)
B1 0.0122(15) 0.0193(16) 0.0173(15) 0.0014(12) 0.0002(12) -0.0011(12)
C1 0.0161(14) 0.0157(13) 0.0101(13) -0.0008(10) -0.0049(10) -0.0010(10)
C2 0.0162(14) 0.0180(13) 0.0110(13) 0.0013(10) -0.0032(11) -0.0023(11)
C3 0.0114(13) 0.0182(13) 0.0206(15) -0.0026(11) -0.0039(11) -0.0033(11)
C4 0.0174(14) 0.0124(13) 0.0251(15) -0.0020(11) -0.0027(12) -0.0008(10)
C5 0.0244(16) 0.0290(16) 0.0225(15) 0.0024(14) 0.0012(12) -0.0012(14)
C6 0.0278(19) 0.0388(19) 0.0329(19) -0.0003(15) 0.0101(15) 0.0074(15)
C7 0.0197(17) 0.0326(17) 0.049(2) -0.0024(16) 0.0047(16) 0.0024(14)
C8 0.0214(16) 0.0280(17) 0.045(2) -0.0088(16) -0.0105(14) 0.0035(14)
C9 0.0262(16) 0.0211(16) 0.0254(16) -0.0098(12) -0.0062(13) 0.0019(12)
C10 0.0184(15) 0.0152(13) 0.0192(15) -0.0023(11) -0.0006(12) 0.0002(11)
C11 0.0247(16) 0.0225(15) 0.0199(15) -0.0029(12) -0.0023(13) -0.0025(12)
C12 0.038(2) 0.0216(16) 0.035(2) -0.0044(14) -0.0005(16) -0.0101(14)
C13 0.045(2) 0.0238(17) 0.039(2) 0.0070(15) 0.0069(17) -0.0045(15)
C14 0.047(2) 0.0295(18) 0.0222(17) 0.0047(14) 0.0001(15) 0.0016(16)
C15 0.0348(19) 0.0234(15) 0.0190(16) -0.0032(12) -0.0069(13) -0.0034(13)
C16 0.0136(13) 0.0275(15) 0.0249(15) -0.0092(14) 0.0033(11) -0.0024(13)
C17 0.0147(15) 0.0447(19) 0.0318(19) -0.0135(15) 0.0051(13) -0.0017(14)
C18 0.0177(17) 0.053(2) 0.043(2) -0.0234(19) 0.0024(15) 0.0026(16)
C19 0.0137(16) 0.0324(18) 0.073(3) -0.0256(19) 0.0048(17) 0.0015(14)
C20 0.0252(19) 0.0281(17) 0.058(3) -0.0028(17) 0.0023(17) 0.0045(14)
C21 0.0264(18) 0.0266(16) 0.0335(19) -0.0060(14) 0.0036(14) 0.0009(13)
C22 0.0138(14) 0.0207(14) 0.0217(15) -0.0020(12) 0.0006(11) -0.0026(11)
C23 0.0157(15) 0.0229(15) 0.0216(15) -0.0036(12) -0.0012(12) -0.0014(11)
C24 0.0198(16) 0.0365(18) 0.0258(17) -0.0077(14) -0.0051(13) 0.0004(13)
C25 0.0224(16) 0.0430(19) 0.040(2) -0.0199(18) -0.0019(14) -0.0091(16)
C26 0.0207(17) 0.0296(17) 0.054(2) -0.0068(16) 0.0050(16) -0.0143(13)
C27 0.0205(16) 0.0277(17) 0.0313(17) 0.0019(13) 0.0070(13) -0.0060(13)
C28 0.0220(16) 0.0185(14) 0.0258(17) 0.0006(12) -0.0015(13) -0.0026(12)
C29 0.039(2) 0.0333(19) 0.039(2) 0.0136(16) -0.0124(17) 0.0077(16)
C30 0.0249(15) 0.0153(14) 0.0123(13) -0.0013(10) -0.0001(11) -0.0047(11)
C31 0.0301(17) 0.0222(15) 0.0149(14) -0.0025(11) 0.0066(12) -0.0040(12)
C32 0.0238(16) 0.0200(15) 0.0199(15) -0.0011(11) 0.0096(12) 0.0002(11)
C33 0.0315(18) 0.0291(17) 0.0137(14) -0.0004(12) -0.0042(12) -0.0053(13)
C34 0.048(2) 0.051(2) 0.0190(17) -0.0059(15) 0.0125(16) -0.0081(18)
C35 0.0249(18) 0.046(2) 0.0325(19) 0.0026(16) 0.0145(15) 0.0041(15)
C36 0.0225(15) 0.0143(13) 0.0122(13) -0.0020(10) -0.0028(11) -0.0013(11)
C37 0.0221(15) 0.0195(14) 0.0164(14) 0.0002(11) -0.0045(12) 0.0026(11)
C38 0.0209(15) 0.0191(14) 0.0161(14) -0.0010(11) -0.0026(12) 0.0047(11)
C39 0.0249(16) 0.0260(15) 0.0137(14) 0.0016(12) -0.0030(12) -0.0037(12)
C40 0.0313(19) 0.0343(18) 0.0250(18) 0.0115(14) -0.0007(14) 0.0053(15)
C41 0.0189(17) 0.0373(19) 0.0335(19) 0.0066(15) -0.0049(14) 0.0084(14)
C42 0.0275(16) 0.0123(12) 0.0112(13) -0.0022(10) 0.0008(11) -0.0010(11)
C43 0.0290(16) 0.0158(13) 0.0102(13) 0.0009(10) -0.0045(11) -0.0040(12)
C44 0.0234(15) 0.0176(13) 0.0144(14) 0.0026(11) -0.0071(12) -0.0072(11)
C45 0.0301(18) 0.0185(15) 0.0304(18) -0.0056(13) 0.0119(14) 0.0030(13)
C46 0.047(2) 0.0188(15) 0.0197(16) -0.0020(12) -0.0028(15) -0.0089(14)
C47 0.0228(17) 0.0253(16) 0.044(2) 0.0046(15) -0.0100(15) -0.0092(13)
S1A 0.0361(7) 0.0292(8) 0.0303(8) 0.0033(5) -0.0037(5) 0.0010(5)
O2A 0.060(2) 0.0447(19) 0.063(3) 0.0040(18) 0.009(2) -0.0188(16)
O3A 0.072(3) 0.102(4) 0.055(2) -0.031(3) -0.033(2) 0.050(3)
O4A 0.090(3) 0.040(2) 0.044(2) 0.0028(16) 0.013(2) -0.023(2)
C48A 0.058(3) 0.064(3) 0.048(3) -0.005(3) -0.010(3) 0.013(3)
F1A 0.076(3) 0.097(4) 0.041(2) -0.004(3) 0.002(2) 0.021(3)
F2A 0.085(3) 0.069(3) 0.074(4) -0.030(3) -0.028(3) -0.002(3)
F3A 0.066(3) 0.080(4) 0.061(4) -0.014(3) -0.008(3) 0.027(3)
C48B 0.065(3) 0.064(4) 0.054(3) 0.022(3) 0.019(3) 0.033(3)
F1B 0.074(4) 0.063(4) 0.053(4) -0.009(3) 0.002(3) 0.014(3)
F2B 0.069(4) 0.069(4) 0.059(4) 0.011(4) 0.005(4) 0.034(3)
F3B 0.081(4) 0.080(4) 0.041(3) 0.009(3) 0.009(3) 0.036(4)

loop_
_atom_type_symbol
_atom_type_description
_atom_type_scat_dispersion_real
_atom_type_scat_dispersion_imag
_atom_type_scat_source
C C 0.0033 0.0016 'International Tables Vol C Tables 4.2.6.8 and 6.1.1.4'
H H 0.0000 0.0000 'International Tables Vol C Tables 4.2.6.8 and 6.1.1.4'
B B 0.0013 0.0007 'International Tables Vol C Tables 4.2.6.8 and 6.1.1.4'
F F 0.0171 0.0103 'International Tables Vol C Tables 4.2.6.8 and 6.1.1.4'
N N 0.0061 0.0033 'International Tables Vol C Tables 4.2.6.8 and 6.1.1.4'
O O 0.0106 0.0060 'International Tables Vol C Tables 4.2.6.8 and 6.1.1.4'
P P 0.1023 0.0942 'International Tables Vol C Tables 4.2.6.8 and 6.1.1.4'
S S 0.1246 0.1234 'International Tables Vol C Tables 4.2.6.8 and 6.1.1.4'
W W -0.8490 6.8722 'International Tables Vol C Tables 4.2.6.8 and 6.1.1.4'

loop_
_geom_angle_atom_site_label_1
_geom_angle_atom_site_label_2
_geom_angle_atom_site_label_3
_geom_angle
_geom_angle_site_symmetry_1
_geom_angle_site_symmetry_3
_geom_angle_publ_flag
C3 W1 C1 111.02(11) . . ?
C3 W1 C2 74.63(11) . . ?
C1 W1 C2 37.89(11) . . ?
C3 W1 N1 94.44(10) . . ?
C1 W1 N1 98.75(10) . . ?
C2 W1 N1 91.55(10) . . ?
C3 W1 N4 87.86(10) . . ?
C1 W1 N4 95.40(9) . . ?
C2 W1 N4 104.54(9) . . ?
N1 W1 N4 163.76(9) . . ?
C3 W1 N6 83.75(10) . . ?
C1 W1 N6 164.66(10) . . ?
C2 W1 N6 157.45(10) . . ?
N1 W1 N6 83.67(9) . . ?
N4 W1 N6 80.60(8) . . ?
C3 W1 N2 163.57(10) . . ?
C1 W1 N2 85.34(10) . . ?
C2 W1 N2 121.71(9) . . ?
N1 W1 N2 84.11(9) . . ?
N4 W1 N2 89.14(8) . . ?
N6 W1 N2 79.83(8) . . ?
C1 P1 C4 103.38(13) . . ?
C1 P1 C10 101.98(13) . . ?
C4 P1 C10 103.69(13) . . ?
C2 P2 C22 102.54(13) . . ?
C2 P2 C16 101.41(13) . . ?
C22 P2 C16 102.98(13) . . ?
C28 N1 W1 177.6(2) . . ?
C30 N2 N3 105.9(2) . . ?
C30 N2 W1 134.96(19) . . ?
N3 N2 W1 119.04(16) . . ?
C32 N3 N2 110.5(2) . . ?
C32 N3 B1 129.3(2) . . ?
N2 N3 B1 119.3(2) . . ?
C36 N4 N5 106.9(2) . . ?
C36 N4 W1 133.82(19) . . ?
N5 N4 W1 119.15(16) . . ?
C38 N5 N4 109.4(2) . . ?
C38 N5 B1 129.0(2) . . ?
N4 N5 B1 120.8(2) . . ?
C42 N6 N7 106.9(2) . . ?
C42 N6 W1 134.31(19) . . ?
N7 N6 W1 118.70(16) . . ?
C44 N7 N6 109.2(2) . . ?
C44 N7 B1 129.7(2) . . ?
N6 N7 B1 121.1(2) . . ?
N3 B1 N5 109.7(2) . . ?
N3 B1 N7 108.4(2) . . ?
N5 B1 N7 107.8(2) . . ?
N3 B1 H1 110.3 . . ?
N5 B1 H1 110.3 . . ?
N7 B1 H1 110.3 . . ?
C2 C1 P1 136.3(2) . . ?
C2 C1 W1 71.93(16) . . ?
P1 C1 W1 151.17(17) . . ?
C1 C2 P2 139.5(2) . . ?
C1 C2 W1 70.18(17) . . ?
P2 C2 W1 150.11(16) . . ?
O1 C3 W1 174.9(2) . . ?
C5 C4 C9 118.4(3) . . ?
C5 C4 P1 117.2(2) . . ?
C9 C4 P1 124.4(2) . . ?
C6 C5 C4 120.7(3) . . ?
C6 C5 H5 119.7 . . ?
C4 C5 H5 119.7 . . ?
C7 C6 C5 120.0(3) . . ?
C7 C6 H6 120.0 . . ?
C5 C6 H6 120.0 . . ?
C8 C7 C6 120.2(3) . . ?
C8 C7 H7 119.9 . . ?
C6 C7 H7 119.9 . . ?
C7 C8 C9 120.1(3) . . ?
C7 C8 H8 119.9 . . ?
C9 C8 H8 119.9 . . ?
C8 C9 C4 120.6(3) . . ?
C8 C9 H9 119.7 . . ?
C4 C9 H9 119.7 . . ?
C11 C10 C15 118.9(3) . . ?
C11 C10 P1 116.7(2) . . ?
C15 C10 P1 124.4(2) . . ?
C10 C11 C12 120.6(3) . . ?
C10 C11 H11 119.7 . . ?
C12 C11 H11 119.7 . . ?
C13 C12 C11 119.8(3) . . ?
C13 C12 H12 120.1 . . ?
C11 C12 H12 120.1 . . ?
C12 C13 C14 120.2(3) . . ?
C12 C13 H13 119.9 . . ?
C14 C13 H13 119.9 . . ?
C13 C14 C15 119.9(3) . . ?
C13 C14 H14 120.0 . . ?
C15 C14 H14 120.0 . . ?
C14 C15 C10 120.6(3) . . ?
C14 C15 H15 119.7 . . ?
C10 C15 H15 119.7 . . ?
C21 C16 C17 118.7(3) . . ?
C21 C16 P2 125.4(2) . . ?
C17 C16 P2 115.8(3) . . ?
C18 C17 C16 120.3(4) . . ?
C18 C17 H17 119.8 . . ?
C16 C17 H17 119.8 . . ?
C19 C18 C17 120.4(3) . . ?
C19 C18 H18 119.8 . . ?
C17 C18 H18 119.8 . . ?
C18 C19 C20 120.4(3) . . ?
C18 C19 H19 119.8 . . ?
C20 C19 H19 119.8 . . ?
C21 C20 C19 119.4(4) . . ?
C21 C20 H20 120.3 . . ?
C19 C20 H20 120.3 . . ?
C20 C21 C16 120.6(3) . . ?
C20 C21 H21 119.7 . . ?
C16 C21 H21 119.7 . . ?
C23 C22 C27 119.2(3) . . ?
C23 C22 P2 124.4(2) . . ?
C27 C22 P2 116.5(2) . . ?
C24 C23 C22 120.6(3) . . ?
C24 C23 H23 119.7 . . ?
C22 C23 H23 119.7 . . ?
C25 C24 C23 119.7(3) . . ?
C25 C24 H24 120.2 . . ?
C23 C24 H24 120.2 . . ?
C24 C25 C26 120.7(3) . . ?
C24 C25 H25 119.6 . . ?
C26 C25 H25 119.6 . . ?
C25 C26 C27 119.5(3) . . ?
C25 C26 H26 120.3 . . ?
C27 C26 H26 120.3 . . ?
C26 C27 C22 120.3(3) . . ?
C26 C27 H27 119.8 . . ?
C22 C27 H27 119.8 . . ?
N1 C28 C29 178.3(3) . . ?
C28 C29 H29A 109.5 . . ?
C28 C29 H29B 109.5 . . ?
H29A C29 H29B 109.5 . . ?
C28 C29 H29C 109.5 . . ?
H29A C29 H29C 109.5 . . ?
H29B C29 H29C 109.5 . . ?
N2 C30 C31 110.4(3) . . ?
N2 C30 C33 124.1(3) . . ?
C31 C30 C33 125.5(3) . . ?
C32 C31 C30 105.7(3) . . ?
C32 C31 C34 126.9(3) . . ?
C30 C31 C34 127.4(3) . . ?
N3 C32 C31 107.5(3) . . ?
N3 C32 C35 122.6(3) . . ?
C31 C32 C35 129.9(3) . . ?
C30 C33 H33A 109.5 . . ?
C30 C33 H33B 109.5 . . ?
H33A C33 H33B 109.5 . . ?
C30 C33 H33C 109.5 . . ?
H33A C33 H33C 109.5 . . ?
H33B C33 H33C 109.5 . . ?
C31 C34 H34A 109.5 . . ?
C31 C34 H34B 109.5 . . ?
H34A C34 H34B 109.5 . . ?
C31 C34 H34C 109.5 . . ?
H34A C34 H34C 109.5 . . ?
H34B C34 H34C 109.5 . . ?
C32 C35 H35A 109.5 . . ?
C32 C35 H35B 109.5 . . ?
H35A C35 H35B 109.5 . . ?
C32 C35 H35C 109.5 . . ?
H35A C35 H35C 109.5 . . ?
H35B C35 H35C 109.5 . . ?
N4 C36 C37 109.4(3) . . ?
N4 C36 C39 123.6(2) . . ?
C37 C36 C39 127.1(3) . . ?
C38 C37 C36 105.9(2) . . ?
C38 C37 C40 126.1(3) . . ?
C36 C37 C40 128.0(3) . . ?
N5 C38 C37 108.4(3) . . ?
N5 C38 C41 122.9(3) . . ?
C37 C38 C41 128.8(3) . . ?
C36 C39 H39A 109.5 . . ?
C36 C39 H39B 109.5 . . ?
H39A C39 H39B 109.5 . . ?
C36 C39 H39C 109.5 . . ?
H39A C39 H39C 109.5 . . ?
H39B C39 H39C 109.5 . . ?
C37 C40 H40A 109.5 . . ?
C37 C40 H40B 109.5 . . ?
H40A C40 H40B 109.5 . . ?
C37 C40 H40C 109.5 . . ?
H40A C40 H40C 109.5 . . ?
H40B C40 H40C 109.5 . . ?
C38 C41 H41A 109.5 . . ?
C38 C41 H41B 109.5 . . ?
H41A C41 H41B 109.5 . . ?
C38 C41 H41C 109.5 . . ?
H41A C41 H41C 109.5 . . ?
H41B C41 H41C 109.5 . . ?
N6 C42 C43 109.7(3) . . ?
N6 C42 C45 123.9(3) . . ?
C43 C42 C45 126.3(3) . . ?
C44 C43 C42 105.7(2) . . ?
C44 C43 C46 128.5(3) . . ?
C42 C43 C46 125.8(3) . . ?
N7 C44 C43 108.5(3) . . ?
N7 C44 C47 121.9(3) . . ?
C43 C44 C47 129.5(3) . . ?
C42 C45 H45A 109.5 . . ?
C42 C45 H45B 109.5 . . ?
H45A C45 H45B 109.5 . . ?
C42 C45 H45C 109.5 . . ?
H45A C45 H45C 109.5 . . ?
H45B C45 H45C 109.5 . . ?
C43 C46 H46A 109.5 . . ?
C43 C46 H46B 109.5 . . ?
H46A C46 H46B 109.5 . . ?
C43 C46 H46C 109.5 . . ?
H46A C46 H46C 109.5 . . ?
H46B C46 H46C 109.5 . . ?
C44 C47 H47A 109.5 . . ?
C44 C47 H47B 109.5 . . ?
H47A C47 H47B 109.5 . . ?
C44 C47 H47C 109.5 . . ?
H47A C47 H47C 109.5 . . ?
H47B C47 H47C 109.5 . . ?
O3A S1A O4A 118.3(3) . . ?
O3A S1A O2A 114.0(3) . . ?
O4A S1A O2A 111.1(3) . . ?
O3A S1A C48A 102.5(4) . . ?
O4A S1A C48A 107.6(4) . . ?
O2A S1A C48A 101.2(4) . . ?
F1A C48A F3A 103.2(8) . . ?
F1A C48A F2A 107.5(7) . . ?
F3A C48A F2A 110.5(8) . . ?
F1A C48A S1A 112.2(6) . . ?
F3A C48A S1A 114.5(8) . . ?
F2A C48A S1A 108.7(7) . . ?
O3B S1B O4B 120.8(16) . . ?
O3B S1B O2B 113.9(15) . . ?
O4B S1B O2B 112.6(14) . . ?
O3B S1B C48B 91(2) . . ?
O4B S1B C48B 103(2) . . ?
O2B S1B C48B 112(3) . . ?
F1B C48B F3B 105.3(11) . . ?
F1B C48B F2B 101.2(12) . . ?
F3B C48B F2B 110.7(11) . . ?
F1B C48B S1B 112.1(14) . . ?
F3B C48B S1B 112.8(14) . . ?
F2B C48B S1B 113.9(18) . . ?

loop_
_geom_bond_atom_site_label_1
_geom_bond_atom_site_label_2
_geom_bond_distance
_geom_bond_site_symmetry_2
_geom_bond_publ_flag
W1 C3 1.976(3) . ?
W1 C1 2.032(3) . ?
W1 C2 2.054(3) . ?
W1 N1 2.127(2) . ?
W1 N4 2.163(2) . ?
W1 N6 2.201(2) . ?
W1 N2 2.233(2) . ?
P1 C1 1.793(3) . ?
P1 C4 1.834(3) . ?
P1 C10 1.841(3) . ?
P2 C2 1.796(3) . ?
P2 C22 1.829(3) . ?
P2 C16 1.833(3) . ?
N1 C28 1.126(4) . ?
N2 C30 1.349(3) . ?
N2 N3 1.374(3) . ?
N3 C32 1.352(4) . ?
N3 B1 1.518(4) . ?
N4 C36 1.359(3) . ?
N4 N5 1.374(3) . ?
N5 C38 1.354(3) . ?
N5 B1 1.542(4) . ?
N6 C42 1.356(3) . ?
N6 N7 1.371(3) . ?
N7 C44 1.356(3) . ?
N7 B1 1.551(4) . ?
O1 C3 1.153(3) . ?
B1 H1 1.0000 . ?
C1 C2 1.327(4) . ?
C4 C5 1.394(4) . ?
C4 C9 1.397(4) . ?
C5 C6 1.389(4) . ?
C5 H5 0.9500 . ?
C6 C7 1.381(5) . ?
C6 H6 0.9500 . ?
C7 C8 1.374(5) . ?
C7 H7 0.9500 . ?
C8 C9 1.388(4) . ?
C8 H8 0.9500 . ?
C9 H9 0.9500 . ?
C10 C11 1.388(4) . ?
C10 C15 1.390(4) . ?
C11 C12 1.393(4) . ?
C11 H11 0.9500 . ?
C12 C13 1.379(5) . ?
C12 H12 0.9500 . ?
C13 C14 1.382(5) . ?
C13 H13 0.9500 . ?
C14 C15 1.389(5) . ?
C14 H14 0.9500 . ?
C15 H15 0.9500 . ?
C16 C21 1.395(5) . ?
C16 C17 1.398(4) . ?
C17 C18 1.381(5) . ?
C17 H17 0.9500 . ?
C18 C19 1.367(6) . ?
C18 H18 0.9500 . ?
C19 C20 1.396(5) . ?
C19 H19 0.9500 . ?
C20 C21 1.382(4) . ?
C20 H20 0.9500 . ?
C21 H21 0.9500 . ?
C22 C23 1.390(4) . ?
C22 C27 1.395(4) . ?
C23 C24 1.385(4) . ?
C23 H23 0.9500 . ?
C24 C25 1.382(5) . ?
C24 H24 0.9500 . ?
C25 C26 1.385(5) . ?
C25 H25 0.9500 . ?
C26 C27 1.390(5) . ?
C26 H26 0.9500 . ?
C27 H27 0.9500 . ?
C28 C29 1.453(4) . ?
C29 H29A 0.9800 . ?
C29 H29B 0.9800 . ?
C29 H29C 0.9800 . ?
C30 C31 1.392(4) . ?
C30 C33 1.498(4) . ?
C31 C32 1.391(4) . ?
C31 C34 1.503(4) . ?
C32 C35 1.495(4) . ?
C33 H33A 0.9800 . ?
C33 H33B 0.9800 . ?
C33 H33C 0.9800 . ?
C34 H34A 0.9800 . ?
C34 H34B 0.9800 . ?
C34 H34C 0.9800 . ?
C35 H35A 0.9800 . ?
C35 H35B 0.9800 . ?
C35 H35C 0.9800 . ?
C36 C37 1.397(4) . ?
C36 C39 1.493(4) . ?
C37 C38 1.386(4) . ?
C37 C40 1.501(4) . ?
C38 C41 1.504(4) . ?
C39 H39A 0.9800 . ?
C39 H39B 0.9800 . ?
C39 H39C 0.9800 . ?
C40 H40A 0.9800 . ?
C40 H40B 0.9800 . ?
C40 H40C 0.9800 . ?
C41 H41A 0.9800 . ?
C41 H41B 0.9800 . ?
C41 H41C 0.9800 . ?
C42 C43 1.391(4) . ?
C42 C45 1.483(4) . ?
C43 C44 1.384(4) . ?
C43 C46 1.500(4) . ?
C44 C47 1.488(4) . ?
C45 H45A 0.9800 . ?
C45 H45B 0.9800 . ?
C45 H45C 0.9800 . ?
C46 H46A 0.9800 . ?
C46 H46B 0.9800 . ?
C46 H46C 0.9800 . ?
C47 H47A 0.9800 . ?
C47 H47B 0.9800 . ?
C47 H47C 0.9800 . ?
S1A O3A 1.420(3) . ?
S1A O4A 1.423(3) . ?
S1A O2A 1.445(4) . ?
S1A C48A 1.806(10) . ?
C48A F1A 1.303(10) . ?
C48A F3A 1.345(11) . ?
C48A F2A 1.362(11) . ?
S1B O3B 1.414(10) . ?
S1B O4B 1.419(10) . ?
S1B O2B 1.441(10) . ?
S1B C48B 1.52(4) . ?
C48B F1B 1.316(12) . ?
C48B F3B 1.340(13) . ?
C48B F2B 1.368(14) . ?

loop_
_geom_torsion_atom_site_label_1
_geom_torsion_atom_site_label_2
_geom_torsion_atom_site_label_3
_geom_torsion_atom_site_label_4
_geom_torsion
_geom_torsion_site_symmetry_1
_geom_torsion_site_symmetry_2
_geom_torsion_site_symmetry_3
_geom_torsion_site_symmetry_4
_geom_torsion_publ_flag
C30 N2 N3 C32 -0.7(3) . . . . ?
W1 N2 N3 C32 176.22(17) . . . . ?
C30 N2 N3 B1 169.4(2) . . . . ?
W1 N2 N3 B1 -13.7(3) . . . . ?
C36 N4 N5 C38 0.3(3) . . . . ?
W1 N4 N5 C38 -176.51(17) . . . . ?
C36 N4 N5 B1 -170.2(2) . . . . ?
W1 N4 N5 B1 12.9(3) . . . . ?
C42 N6 N7 C44 -0.4(3) . . . . ?
W1 N6 N7 C44 -178.11(17) . . . . ?
C42 N6 N7 B1 176.2(2) . . . . ?
W1 N6 N7 B1 -1.4(3) . . . . ?
C32 N3 B1 N5 -125.7(3) . . . . ?
N2 N3 B1 N5 66.3(3) . . . . ?
C32 N3 B1 N7 116.9(3) . . . . ?
N2 N3 B1 N7 -51.1(3) . . . . ?
C38 N5 B1 N3 124.3(3) . . . . ?
N4 N5 B1 N3 -67.2(3) . . . . ?
C38 N5 B1 N7 -117.9(3) . . . . ?
N4 N5 B1 N7 50.6(3) . . . . ?
C44 N7 B1 N3 -122.5(3) . . . . ?
N6 N7 B1 N3 61.6(3) . . . . ?
C44 N7 B1 N5 118.8(3) . . . . ?
N6 N7 B1 N5 -57.1(3) . . . . ?
C4 P1 C1 C2 -154.5(3) . . . . ?
C10 P1 C1 C2 -47.1(3) . . . . ?
C4 P1 C1 W1 38.9(3) . . . . ?
C10 P1 C1 W1 146.3(3) . . . . ?
P1 C1 C2 P2 10.9(5) . . . . ?
W1 C1 C2 P2 -175.9(3) . . . . ?
P1 C1 C2 W1 -173.2(3) . . . . ?
C22 P2 C2 C1 -36.7(4) . . . . ?
C16 P2 C2 C1 -143.0(3) . . . . ?
C22 P2 C2 W1 151.0(3) . . . . ?
C16 P2 C2 W1 44.8(3) . . . . ?
C1 P1 C4 C5 -141.5(2) . . . . ?
C10 P1 C4 C5 112.3(2) . . . . ?
C1 P1 C4 C9 40.3(3) . . . . ?
C10 P1 C4 C9 -65.8(3) . . . . ?
C9 C4 C5 C6 1.9(4) . . . . ?
P1 C4 C5 C6 -176.4(3) . . . . ?
C4 C5 C6 C7 -1.2(5) . . . . ?
C5 C6 C7 C8 -0.4(5) . . . . ?
C6 C7 C8 C9 1.4(5) . . . . ?
C7 C8 C9 C4 -0.7(5) . . . . ?
C5 C4 C9 C8 -0.9(4) . . . . ?
P1 C4 C9 C8 177.2(2) . . . . ?
C1 P1 C10 C11 143.5(2) . . . . ?
C4 P1 C10 C11 -109.3(2) . . . . ?
C1 P1 C10 C15 -33.9(3) . . . . ?
C4 P1 C10 C15 73.3(3) . . . . ?
C15 C10 C11 C12 -1.6(5) . . . . ?
P1 C10 C11 C12 -179.1(3) . . . . ?
C10 C11 C12 C13 2.3(5) . . . . ?
C11 C12 C13 C14 -1.2(6) . . . . ?
C12 C13 C14 C15 -0.7(6) . . . . ?
C13 C14 C15 C10 1.4(5) . . . . ?
C11 C10 C15 C14 -0.3(5) . . . . ?
P1 C10 C15 C14 177.1(3) . . . . ?
C2 P2 C16 C21 59.7(3) . . . . ?
C22 P2 C16 C21 -46.2(3) . . . . ?
C2 P2 C16 C17 -117.5(2) . . . . ?
C22 P2 C16 C17 136.6(2) . . . . ?
C21 C16 C17 C18 -3.5(5) . . . . ?
P2 C16 C17 C18 173.8(2) . . . . ?
C16 C17 C18 C19 1.5(5) . . . . ?
C17 C18 C19 C20 1.5(5) . . . . ?
C18 C19 C20 C21 -2.4(5) . . . . ?
C19 C20 C21 C16 0.3(5) . . . . ?
C17 C16 C21 C20 2.6(5) . . . . ?
P2 C16 C21 C20 -174.4(3) . . . . ?
C2 P2 C22 C23 -37.5(3) . . . . ?
C16 P2 C22 C23 67.5(3) . . . . ?
C2 P2 C22 C27 143.3(2) . . . . ?
C16 P2 C22 C27 -111.7(2) . . . . ?
C27 C22 C23 C24 1.1(4) . . . . ?
P2 C22 C23 C24 -178.1(2) . . . . ?
C22 C23 C24 C25 -0.8(5) . . . . ?
C23 C24 C25 C26 0.4(5) . . . . ?
C24 C25 C26 C27 -0.3(5) . . . . ?
C25 C26 C27 C22 0.7(5) . . . . ?
C23 C22 C27 C26 -1.0(5) . . . . ?
P2 C22 C27 C26 178.2(3) . . . . ?
N3 N2 C30 C31 0.3(3) . . . . ?
W1 N2 C30 C31 -175.85(19) . . . . ?
N3 N2 C30 C33 -178.8(2) . . . . ?
W1 N2 C30 C33 5.0(4) . . . . ?
N2 C30 C31 C32 0.1(3) . . . . ?
C33 C30 C31 C32 179.2(3) . . . . ?
N2 C30 C31 C34 179.4(3) . . . . ?
C33 C30 C31 C34 -1.5(5) . . . . ?
N2 N3 C32 C31 0.8(3) . . . . ?
B1 N3 C32 C31 -168.1(3) . . . . ?
N2 N3 C32 C35 -176.7(3) . . . . ?
B1 N3 C32 C35 14.4(5) . . . . ?
C30 C31 C32 N3 -0.5(3) . . . . ?
C34 C31 C32 N3 -179.8(3) . . . . ?
C30 C31 C32 C35 176.7(3) . . . . ?
C34 C31 C32 C35 -2.6(5) . . . . ?
N5 N4 C36 C37 -1.0(3) . . . . ?
W1 N4 C36 C37 175.17(19) . . . . ?
N5 N4 C36 C39 177.3(2) . . . . ?
W1 N4 C36 C39 -6.5(4) . . . . ?
N4 C36 C37 C38 1.3(3) . . . . ?
C39 C36 C37 C38 -177.0(3) . . . . ?
N4 C36 C37 C40 -179.5(3) . . . . ?
C39 C36 C37 C40 2.2(5) . . . . ?
N4 N5 C38 C37 0.5(3) . . . . ?
B1 N5 C38 C37 170.0(3) . . . . ?
N4 N5 C38 C41 -178.9(3) . . . . ?
B1 N5 C38 C41 -9.4(5) . . . . ?
C36 C37 C38 N5 -1.1(3) . . . . ?
C40 C37 C38 N5 179.7(3) . . . . ?
C36 C37 C38 C41 178.3(3) . . . . ?
C40 C37 C38 C41 -1.0(5) . . . . ?
N7 N6 C42 C43 -0.1(3) . . . . ?
W1 N6 C42 C43 177.09(19) . . . . ?
N7 N6 C42 C45 176.7(3) . . . . ?
W1 N6 C42 C45 -6.2(4) . . . . ?
N6 C42 C43 C44 0.5(3) . . . . ?
C45 C42 C43 C44 -176.1(3) . . . . ?
N6 C42 C43 C46 -179.4(3) . . . . ?
C45 C42 C43 C46 4.0(5) . . . . ?
N6 N7 C44 C43 0.8(3) . . . . ?
B1 N7 C44 C43 -175.5(3) . . . . ?
N6 N7 C44 C47 -178.2(3) . . . . ?
B1 N7 C44 C47 5.5(4) . . . . ?
C42 C43 C44 N7 -0.8(3) . . . . ?
C46 C43 C44 N7 179.1(3) . . . . ?
C42 C43 C44 C47 178.1(3) . . . . ?
C46 C43 C44 C47 -2.0(5) . . . . ?
O3A S1A C48A F1A -56.7(9) . . . . ?
O4A S1A C48A F1A 177.8(7) . . . . ?
O2A S1A C48A F1A 61.2(8) . . . . ?
O3A S1A C48A F3A -173.9(8) . . . . ?
O4A S1A C48A F3A 60.6(9) . . . . ?
O2A S1A C48A F3A -56.0(9) . . . . ?
O3A S1A C48A F2A 62.0(7) . . . . ?
O4A S1A C48A F2A -63.5(7) . . . . ?
O2A S1A C48A F2A 179.9(6) . . . . ?
O3B S1B C48B F1B -55(2) . . . . ?
O4B S1B C48B F1B -177.1(18) . . . . ?
O2B S1B C48B F1B 61(2) . . . . ?
O3B S1B C48B F3B -173.7(19) . . . . ?
O4B S1B C48B F3B 64(2) . . . . ?
O2B S1B C48B F3B -57(2) . . . . ?
O3B S1B C48B F2B 59(2) . . . . ?
O4B S1B C48B F2B -63.1(19) . . . . ?
O2B S1B C48B F2B 175.3(19) . . . . ?
